data_1542257
loop_
_publ_author_name
'Kubota, Ryou'
'Tashiro, Shohei'
'Shionoya, Mitsuhiko'

_publ_section_title
;
 Chiral metal--macrocycle frameworks: supramolecular chirality induction
 and helicity inversion of the helical macrocyclic structures
;
_journal_issue 3
_journal_name_full 'Chem. Sci.'
_journal_page_first 2217
_journal_paper_doi 10.1039/C5SC04570C
_journal_volume 7
_journal_year 2016
_chemical_formula_moiety '2(C42 H42 N6 Pd3 Cl6), 4.82(C H2 Cl2), 6.52(H2 O)'
_chemical_formula_sum 'C88.82 H106.67 Cl21.63 N12 O6.52 Pd6'
_chemical_formula_weight 2851.97
_space_group_IT_number 199
_symmetry_cell_setting cubic
_symmetry_Int_Tables_number 199
_symmetry_space_group_name_Hall 'I 2b 2c 3'
_symmetry_space_group_name_H-M 'I 21 3'
_atom_sites_solution_hydrogens geom
_atom_sites_solution_primary direct
_atom_sites_solution_secondary difmap
_audit_update_record
;
2014-02-27 deposited with the CCDC.
2015-12-23 downloaded from the CCDC.
;
_cell_angle_alpha 90.0000
_cell_angle_beta 90.0000
_cell_angle_gamma 90.0000
_cell_formula_units_Z 8
_cell_length_a 31.493(3)
_cell_length_b 31.493(3)
_cell_length_c 31.493(3)
_cell_measurement_reflns_used 25781
_cell_measurement_temperature 93
_cell_measurement_theta_max 27.43
_cell_measurement_theta_min 3.04
_cell_volume 31235(5)
_computing_cell_refinement 'RAPID AUTO'
_computing_data_collection 'RAPID AUTO (Rigaku, ????)'
_computing_data_reduction 'RAPID AUTO'
_computing_molecular_graphics 'CrystalStructure 4.0'
_computing_publication_material 'CrystalStructure 4.0 (Rigaku, 2010)'
_computing_structure_refinement 'SHELXL97 (Sheldrick, 2008)'
_computing_structure_solution 'SHELXS97 (Sheldrick, 2008)'
_diffrn_ambient_temperature 93
_diffrn_detector_area_resol_mean 10.000
_diffrn_measured_fraction_theta_full 0.953
_diffrn_measured_fraction_theta_max 0.953
_diffrn_measurement_device_type 'Rigaku R-AXIS RAPID'
_diffrn_measurement_method \w
_diffrn_radiation_type 'Mo K\a'
_diffrn_radiation_wavelength 0.71075
_diffrn_reflns_limit_h_max 40
_diffrn_reflns_limit_h_min -40
_diffrn_reflns_limit_k_max 40
_diffrn_reflns_limit_k_min -40
_diffrn_reflns_limit_l_max 40
_diffrn_reflns_limit_l_min -40
_diffrn_reflns_number 154203
_diffrn_reflns_theta_full 27.46
_diffrn_reflns_theta_max 27.46
_diffrn_standards_number 0
_exptl_absorpt_coefficient_mu 1.085
_exptl_absorpt_correction_T_max 0.850
_exptl_absorpt_correction_T_min 0.305
_exptl_absorpt_correction_type multi-scan
_exptl_absorpt_process_details 'ABSCOR (Rigaku, 1995)'
_exptl_crystal_colour yellow
_exptl_crystal_density_diffrn 1.213
_exptl_crystal_density_method 'not measured'
_exptl_crystal_description block
_exptl_crystal_F_000 11355.68
_exptl_crystal_size_max 0.250
_exptl_crystal_size_mid 0.200
_exptl_crystal_size_min 0.150
_refine_diff_density_max 1.410
_refine_diff_density_min -0.670
_refine_ls_abs_structure_details 'Flack, H. D. (1983), Acta Cryst. A39, 876-881.  5623 Friedel Pairs'
_refine_ls_abs_structure_Flack 0.17(8)
_refine_ls_extinction_method none
_refine_ls_goodness_of_fit_ref 1.047
_refine_ls_hydrogen_treatment constr
_refine_ls_number_parameters 397
_refine_ls_number_reflns 11897
_refine_ls_number_restraints 9
_refine_ls_R_factor_gt 0.0829
_refine_ls_shift/su_max 0.001
_refine_ls_structure_factor_coef Fsqd
_refine_ls_weighting_details 'w = 1/[\s^2^(Fo^2^)+(0.1535P)^2^+0.0000P] where P=(Fo^2^+2Fc^2^)/3'
_refine_ls_weighting_scheme calc
_refine_ls_wR_factor_ref 0.2137
_reflns_number_gt 10346
_reflns_number_total 11897
_reflns_threshold_expression F^2^>2.0\s(F^2^)
_cod_data_source_file c5sc04570c2.cif
_cod_data_source_block M-MMF-2-gulonicacid
_cod_depositor_comments 'Adding full bibliography for 1542253--1542262.cif.'
_cod_original_cell_volume 31236(4)
_cod_database_code 1542257

loop_
_symmetry_equiv_pos_site_id
_symmetry_equiv_pos_as_xyz
1 +X,+Y,+Z
2 +Y,+Z,+X
3 +Z,+X,+Y
4 1/2+X,1/2-Y,-Z
5 1/2+Y,1/2-Z,-X
6 1/2+Z,1/2-X,-Y
7 -Y,1/2+Z,1/2-X
8 -Z,1/2+X,1/2-Y
9 1/2-Z,-X,1/2+Y
10 1/2-X,-Y,1/2+Z
11 1/2-Y,-Z,1/2+X
12 -X,1/2+Y,1/2-Z
13 1/2+X,1/2+Y,1/2+Z
14 1/2+Y,1/2+Z,1/2+X
15 1/2+Z,1/2+X,1/2+Y
16 +X,-Y,1/2-Z
17 +Y,-Z,1/2-X
18 +Z,-X,1/2-Y
19 1/2-Y,+Z,-X
20 1/2-Z,+X,-Y
21 -Z,1/2-X,+Y
22 -X,1/2-Y,+Z
23 -Y,1/2-Z,+X
24 1/2-X,+Y,-Z

loop_
_atom_site_label
_atom_site_type_symbol
_atom_site_fract_x
_atom_site_fract_y
_atom_site_fract_z
_atom_site_U_iso_or_equiv
_atom_site_adp_type
_atom_site_occupancy
_atom_site_symmetry_multiplicity
_atom_site_calc_flag
_atom_site_refinement_flags
Cl1T Cl 0.4267(9) 0.8003(8) 0.4377(7) 0.191(10) Uiso 0.52(3) 24 d .
H3SA H 0.2794 0.5506 0.6313 0.1263 Uiso 0.606(19) 24 calc R
H3SB H 0.3077 0.5214 0.6626 0.1263 Uiso 0.606(19) 24 calc R
Pd1 Pd 0.28351(2) 0.73451(2) 0.53835(2) 0.04422(18) Uani 1.0 24 d .
Cl1 Cl 0.32367(10) 0.68835(10) 0.49812(9) 0.0615(7) Uani 1.0 24 d .
Cl2 Cl 0.31165(8) 0.79441(9) 0.50598(9) 0.0541(6) Uani 1.0 24 d .
N1 N 0.2584(4) 0.6857(3) 0.5724(3) 0.054(3) Uani 1.0 24 d .
N2 N 0.2454(3) 0.7708(3) 0.5736(3) 0.0403(17) Uani 1.0 24 d .
C1 C 0.2204(4) 0.7015(4) 0.5960(3) 0.049(3) Uani 1.0 24 d .
C2 C 0.1918(5) 0.6740(5) 0.6173(5) 0.068(4) Uani 1.0 24 d .
C3 C 0.1549(6) 0.6910(6) 0.6323(5) 0.077(5) Uani 1.0 24 d .
C4 C 0.1465(5) 0.7314(7) 0.6290(6) 0.089(6) Uani 1.0 24 d .
C5 C 0.1755(4) 0.7600(5) 0.6099(4) 0.059(3) Uani 1.0 24 d .
C6 C 0.2129(3) 0.7439(4) 0.5937(4) 0.049(3) Uani 1.0 24 d .
C7 C 0.2725(4) 0.7963(3) 0.6055(4) 0.049(3) Uani 1.0 24 d .
C8 C 0.2447(4) 0.8238(4) 0.6348(4) 0.050(3) Uani 1.0 24 d .
C9 C 0.2339(4) 0.8646(4) 0.6211(4) 0.049(3) Uani 1.0 24 d .
C10 C 0.2294(4) 0.8081(3) 0.6744(3) 0.044(2) Uani 1.0 24 d .
C11 C 0.2065(4) 0.8889(4) 0.6472(4) 0.048(3) Uani 1.0 24 d .
C12 C 0.2023(4) 0.8327(4) 0.6995(4) 0.049(3) Uani 1.0 24 d .
C13 C 0.1910(4) 0.8731(4) 0.6841(4) 0.055(3) Uani 1.0 24 d .
C14 C 0.2910(5) 0.6605(4) 0.5987(4) 0.063(4) Uani 1.0 24 d .
H1N H 0.2479 0.6666 0.5524 0.0646 Uiso 1.0 24 calc R
H2 H 0.1982 0.6447 0.6209 0.0814 Uiso 1.0 24 calc R
H2N H 0.2318 0.7900 0.5557 0.0483 Uiso 1.0 24 calc R
H3 H 0.1347 0.6729 0.6456 0.0925 Uiso 1.0 24 calc R
H4 H 0.1203 0.7420 0.6395 0.1069 Uiso 1.0 24 calc R
H5 H 0.1694 0.7895 0.6084 0.0706 Uiso 1.0 24 calc R
H7A H 0.2895 0.7764 0.6229 0.0591 Uiso 1.0 24 calc R
H7B H 0.2924 0.8148 0.5897 0.0591 Uiso 1.0 24 calc R
H9 H 0.2446 0.8756 0.5951 0.0593 Uiso 1.0 24 calc R
H10 H 0.2376 0.7806 0.6838 0.0530 Uiso 1.0 24 calc R
H11 H 0.1988 0.9168 0.6387 0.0573 Uiso 1.0 24 calc R
H12 H 0.1918 0.8226 0.7259 0.0589 Uiso 1.0 24 calc R
H14A H 0.2762 0.6392 0.6165 0.0757 Uiso 1.0 24 calc R
H14B H 0.3107 0.6453 0.5795 0.0757 Uiso 1.0 24 calc R
Pd2 Pd 0.32677(3) 0.56519(4) 0.41336(4) 0.0692(4) Uani 1.0 24 d .
Cl3 Cl 0.25950(10) 0.57497(13) 0.44067(14) 0.0852(12) Uani 1.0 24 d .
Cl4 Cl 0.30320(15) 0.5282(3) 0.35605(19) 0.134(3) Uani 1.0 24 d .
N3 N 0.3527(4) 0.5992(4) 0.4618(5) 0.075(4) Uani 1.0 24 d .
N4 N 0.3858(4) 0.5605(4) 0.3931(4) 0.071(4) Uani 1.0 24 d .
C15 C 0.3962(5) 0.6100(4) 0.4502(6) 0.075(5) Uani 1.0 24 d .
C16 C 0.4191(7) 0.6381(6) 0.4735(11) 0.126(10) Uani 1.0 24 d .
C17 C 0.4605(6) 0.6533(5) 0.4601(10) 0.117(9) Uani 1.0 24 d .
C18 C 0.4760(6) 0.6385(5) 0.4215(7) 0.091(6) Uani 1.0 24 d .
C19 C 0.4518(4) 0.6071(6) 0.3974(7) 0.086(5) Uani 1.0 24 d .
C20 C 0.4127(4) 0.5927(4) 0.4152(5) 0.065(4) Uani 1.0 24 d .
C21 C 0.4041(4) 0.5154(4) 0.4008(5) 0.065(4) Uani 1.0 24 d .
C22 C 0.4510(4) 0.5103(4) 0.3881(4) 0.056(3) Uani 1.0 24 d .
C23 C 0.4610(6) 0.5005(5) 0.3468(5) 0.075(4) Uani 1.0 24 d .
C24 C 0.4831(4) 0.5162(4) 0.4175(5) 0.062(3) Uani 1.0 24 d .
C25 C 0.5022(4) 0.4988(5) 0.3335(4) 0.063(4) Uani 1.0 24 d .
C26 C 0.5248(4) 0.5167(4) 0.4055(4) 0.056(3) Uani 1.0 24 d .
C27 C 0.5354(4) 0.5075(5) 0.3623(4) 0.061(3) Uani 1.0 24 d .
C28 C 0.3489(4) 0.5809(5) 0.5060(5) 0.068(4) Uani 1.0 24 d .
H3N H 0.3379 0.6248 0.4624 0.0903 Uiso 1.0 24 calc R
H4N H 0.3863 0.5660 0.3641 0.0851 Uiso 1.0 24 calc R
H16 H 0.4077 0.6482 0.4995 0.1513 Uiso 1.0 24 calc R
H17 H 0.4763 0.6727 0.4770 0.1406 Uiso 1.0 24 calc R
H18 H 0.5023 0.6488 0.4108 0.1092 Uiso 1.0 24 calc R
H19 H 0.4617 0.5967 0.3709 0.1028 Uiso 1.0 24 calc R
H21A H 0.4011 0.5084 0.4313 0.0783 Uiso 1.0 24 calc R
H21B H 0.3869 0.4946 0.3846 0.0783 Uiso 1.0 24 calc R
H23 H 0.4389 0.4949 0.3271 0.0897 Uiso 1.0 24 calc R
H24 H 0.4761 0.5199 0.4466 0.0740 Uiso 1.0 24 calc R
H25 H 0.5085 0.4916 0.3049 0.0759 Uiso 1.0 24 calc R
H26 H 0.5464 0.5231 0.4255 0.0667 Uiso 1.0 24 calc R
H28A H 0.3668 0.5976 0.5258 0.0817 Uiso 1.0 24 calc R
H28B H 0.3191 0.5832 0.5157 0.0817 Uiso 1.0 24 calc R
Cl1S Cl 0.4360(9) 0.7614(9) 0.5190(7) 0.180(9) Uiso 0.52(3) 24 d .
Cl2S Cl 0.4346(5) 0.7457(6) 0.5237(4) 0.116(5) Uiso 0.48(3) 24 d .
Cl2T Cl 0.4482(5) 0.7710(5) 0.4337(4) 0.124(6) Uiso 0.48(3) 24 d .
C1S C 0.4141(13) 0.7540(9) 0.4673(9) 0.088(12) Uiso 0.52(3) 24 d .
C2S C 0.4115(7) 0.7646(15) 0.4759(7) 0.079(11) Uiso 0.48(3) 24 d .
Cl3S Cl 0.3511(4) 0.5698(4) 0.6265(4) 0.125(5) Uiso 0.606(19) 24 d .
Cl3T Cl 0.2971(5) 0.5876(5) 0.6921(5) 0.160(6) Uiso 0.606(19) 24 d .
C3S C 0.3037(9) 0.5504(10) 0.6512(10) 0.105(10) Uiso 0.606(19) 24 d .
O1W O 0.3968(9) 0.5888(9) 0.3067(9) 0.129(13) Uiso 0.69(6) 24 d .
O2W O 0.4011(4) 0.4011(4) 0.4011(4) 0.050(8) Uiso 0.71(7) 8 d .
O3W O 0.3688(13) 0.8688(13) 0.6312(13) 0.24(3) Uiso 1.0 8 d .
O4W O 0.1942(8) 0.7189(9) 0.7414(9) 0.164(15) Uiso 0.91(9) 24 d .
H1SA H 0.4265 0.7285 0.4537 0.1053 Uiso 0.52(3) 24 calc R
H1SB H 0.3829 0.7502 0.4690 0.1053 Uiso 0.52(3) 24 calc R
H2SA H 0.3891 0.7445 0.4669 0.0948 Uiso 0.48(3) 24 calc R
H2SB H 0.3978 0.7923 0.4816 0.0948 Uiso 0.48(3) 24 calc R

loop_
_atom_site_aniso_label
_atom_site_aniso_U_11
_atom_site_aniso_U_22
_atom_site_aniso_U_33
_atom_site_aniso_U_12
_atom_site_aniso_U_13
_atom_site_aniso_U_23
Pd1 0.0395(4) 0.0453(4) 0.0478(4) 0.0077(3) -0.0089(3) -0.0160(3)
Cl1 0.0606(16) 0.0688(17) 0.0552(15) 0.0249(13) -0.0157(12) -0.0181(13)
Cl2 0.0442(12) 0.0598(15) 0.0582(15) -0.0038(11) -0.0025(11) -0.0139(12)
N1 0.061(6) 0.040(5) 0.061(6) 0.010(4) -0.020(5) -0.018(4)
N2 0.033(4) 0.038(4) 0.049(5) 0.008(3) -0.010(3) -0.010(4)
C1 0.050(6) 0.063(7) 0.034(5) -0.011(5) -0.010(4) -0.020(4)
C2 0.085(9) 0.049(6) 0.070(8) -0.012(6) -0.003(7) -0.009(6)
C3 0.076(10) 0.096(12) 0.059(8) -0.032(9) 0.006(7) -0.013(8)
C4 0.063(8) 0.115(14) 0.089(11) -0.014(9) -0.002(8) -0.048(10)
C5 0.046(6) 0.081(8) 0.050(6) -0.002(6) 0.001(5) -0.020(6)
C6 0.034(5) 0.061(7) 0.051(6) -0.008(5) -0.007(5) -0.012(5)
C7 0.041(5) 0.034(5) 0.072(7) -0.006(4) -0.014(5) -0.016(5)
C8 0.045(6) 0.036(5) 0.069(7) 0.016(4) -0.013(5) -0.022(5)
C9 0.061(6) 0.045(6) 0.042(5) 0.014(5) -0.006(5) -0.011(4)
C10 0.052(6) 0.037(5) 0.043(5) 0.002(4) -0.009(5) -0.008(4)
C11 0.049(6) 0.050(6) 0.044(5) 0.011(5) -0.021(5) -0.013(5)
C12 0.058(6) 0.047(6) 0.042(5) 0.012(5) -0.005(5) -0.003(4)
C13 0.049(6) 0.050(6) 0.066(7) 0.013(5) -0.006(5) -0.030(6)
C14 0.085(9) 0.048(6) 0.056(7) 0.009(6) -0.028(7) -0.018(5)
Pd2 0.0522(5) 0.0742(7) 0.0814(7) 0.0233(5) 0.0220(5) 0.0305(5)
Cl3 0.0512(16) 0.091(3) 0.114(3) 0.0285(16) 0.0227(17) 0.051(3)
Cl4 0.067(3) 0.234(9) 0.101(4) 0.028(4) 0.000(3) -0.008(4)
N3 0.059(6) 0.055(6) 0.112(9) 0.009(5) 0.025(7) 0.028(7)
N4 0.064(7) 0.070(7) 0.079(7) 0.039(6) 0.023(6) 0.023(6)
C15 0.060(7) 0.044(7) 0.122(13) 0.017(6) 0.042(9) 0.017(7)
C16 0.082(11) 0.065(10) 0.23(3) -0.001(9) 0.059(16) -0.033(14)
C17 0.071(9) 0.046(7) 0.23(3) -0.006(7) 0.062(14) -0.021(11)
C18 0.085(10) 0.045(7) 0.143(16) -0.010(7) 0.041(11) 0.006(8)
C19 0.042(7) 0.078(9) 0.138(15) 0.011(6) 0.035(8) 0.029(9)
C20 0.048(6) 0.046(6) 0.102(10) 0.008(5) 0.014(7) 0.021(6)
C21 0.045(6) 0.053(7) 0.098(10) 0.016(5) 0.033(6) 0.033(6)
C22 0.053(6) 0.051(6) 0.063(7) 0.018(5) 0.002(5) 0.016(6)
C23 0.085(9) 0.071(8) 0.068(8) 0.028(8) 0.019(7) 0.021(7)
C24 0.061(7) 0.052(6) 0.071(8) 0.014(5) 0.026(6) 0.013(6)
C25 0.050(6) 0.099(10) 0.040(5) 0.034(6) 0.004(5) 0.009(6)
C26 0.054(6) 0.062(7) 0.051(6) -0.001(5) -0.006(5) 0.007(5)
C27 0.045(6) 0.084(9) 0.056(6) 0.002(6) 0.018(5) 0.032(6)
C28 0.046(6) 0.064(7) 0.094(10) 0.017(6) 0.014(6) 0.027(7)

loop_
_atom_type_symbol
_atom_type_description
_atom_type_scat_dispersion_real
_atom_type_scat_dispersion_imag
_atom_type_scat_source
C C 0.0033 0.0016
;
International Tables for Crystallography
(1992, Vol. C, Tables 4.2.6.8 and 6.1.1.4)
;
H H 0.0000 0.0000
;
International Tables for Crystallography
(1992, Vol. C, Table 6.1.1.4)
;
N N 0.0061 0.0033
;
International Tables for Crystallography
(1992, Vol. C, Tables 4.2.6.8 and 6.1.1.4)
;
Pd Pd -0.9988 1.0072
;
International Tables for Crystallography
(1992, Vol. C, Tables 4.2.6.8 and 6.1.1.4)
;
Cl Cl 0.1484 0.1585
;
International Tables for Crystallography
(1992, Vol. C, Tables 4.2.6.8 and 6.1.1.4)
;
O O 0.0106 0.0060
;
International Tables for Crystallography
(1992, Vol. C, Tables 4.2.6.8 and 6.1.1.4)
;

loop_
_geom_angle_atom_site_label_1
_geom_angle_atom_site_label_2
_geom_angle_atom_site_label_3
_geom_angle
_geom_angle_publ_flag
_geom_angle_site_symmetry_1
_geom_angle_site_symmetry_3
Cl1 Pd1 Cl2 93.54(11) yes . .
Cl1 Pd1 N1 91.5(3) yes . .
Cl1 Pd1 N2 175.5(3) yes . .
Cl2 Pd1 N1 174.0(3) yes . .
Cl2 Pd1 N2 90.5(3) yes . .
N1 Pd1 N2 84.6(4) yes . .
Pd1 N1 C1 108.8(7) yes . .
Pd1 N1 C14 114.4(8) yes . .
C1 N1 C14 116.0(9) yes . .
Pd1 N2 C6 109.1(6) yes . .
Pd1 N2 C7 109.2(6) yes . .
C6 N2 C7 113.8(8) yes . .
N1 C1 C2 122.7(11) yes . .
N1 C1 C6 116.1(10) yes . .
C2 C1 C6 121.1(11) yes . .
C1 C2 C3 117.6(13) yes . .
C2 C3 C4 121.8(16) yes . .
C3 C4 C5 121.6(16) yes . .
C4 C5 C6 118.3(14) yes . .
N2 C6 C1 117.9(9) yes . .
N2 C6 C5 122.8(11) yes . .
C1 C6 C5 119.3(11) yes . .
N2 C7 C8 111.7(8) yes . .
C7 C8 C9 117.9(10) yes . .
C7 C8 C10 121.6(9) yes . .
C9 C8 C10 120.5(10) yes . .
C8 C9 C11 117.7(10) yes . .
C8 C10 C12 120.5(9) yes . .
C9 C11 C13 121.2(11) yes . .
C10 C12 C13 117.4(10) yes . .
C11 C13 C12 122.6(11) yes . .
C11 C13 C14 116.9(11) yes . 5_466
C12 C13 C14 120.5(11) yes . 5_466
N1 C14 C13 109.3(9) yes . 8_656
Cl3 Pd2 Cl4 93.70(17) yes . .
Cl3 Pd2 N3 91.0(4) yes . .
Cl3 Pd2 N4 175.4(4) yes . .
Cl4 Pd2 N3 175.0(4) yes . .
Cl4 Pd2 N4 90.7(4) yes . .
N3 Pd2 N4 84.5(5) yes . .
Pd2 N3 C15 108.1(11) yes . .
Pd2 N3 C28 117.2(9) yes . .
C15 N3 C28 113.2(12) yes . .
Pd2 N4 C20 109.4(9) yes . .
Pd2 N4 C21 111.6(8) yes . .
C20 N4 C21 109.7(10) yes . .
N3 C15 C16 121.1(17) yes . .
N3 C15 C20 118.7(13) yes . .
C16 C15 C20 120.2(16) yes . .
C15 C16 C17 122(3) yes . .
C16 C17 C18 117(2) yes . .
C17 C18 C19 119.8(16) yes . .
C18 C19 C20 117.4(17) yes . .
N4 C20 C15 116.1(12) yes . .
N4 C20 C19 121.4(14) yes . .
C15 C20 C19 122.3(14) yes . .
N4 C21 C22 114.2(10) yes . .
C21 C22 C23 119.3(12) yes . .
C21 C22 C24 120.9(12) yes . .
C23 C22 C24 119.8(13) yes . .
C22 C23 C25 121.1(14) yes . .
C22 C24 C26 121.3(13) yes . .
C23 C25 C27 120.0(12) yes . .
C24 C26 C27 119.0(12) yes . .
C25 C27 C26 118.5(11) yes . .
C25 C27 C28 121.5(11) yes . 2_555
C26 C27 C28 119.9(11) yes . 2_555
N3 C28 C27 111.9(12) yes . 3_555
Cl1T C1S Cl1S 107(2) yes . .
Cl2S C2S Cl2T 114.1(14) yes . .
Cl3S C3S Cl3T 101.0(16) yes . .
Pd1 N1 H1N 105.551 no . .
C1 N1 H1N 105.551 no . .
C14 N1 H1N 105.526 no . .
Pd1 N2 H2N 108.190 no . .
C6 N2 H2N 108.195 no . .
C7 N2 H2N 108.198 no . .
C1 C2 H2 121.189 no . .
C3 C2 H2 121.187 no . .
C2 C3 H3 119.097 no . .
C4 C3 H3 119.092 no . .
C3 C4 H4 119.182 no . .
C5 C4 H4 119.178 no . .
C4 C5 H5 120.832 no . .
C6 C5 H5 120.829 no . .
N2 C7 H7A 109.268 no . .
N2 C7 H7B 109.274 no . .
C8 C7 H7A 109.264 no . .
C8 C7 H7B 109.284 no . .
H7A C7 H7B 107.926 no . .
C8 C9 H9 121.146 no . .
C11 C9 H9 121.149 no . .
C8 C10 H10 119.741 no . .
C12 C10 H10 119.715 no . .
C9 C11 H11 119.394 no . .
C13 C11 H11 119.428 no . .
C10 C12 H12 121.283 no . .
C13 C12 H12 121.277 no . .
N1 C14 H14A 109.819 no . .
N1 C14 H14B 109.799 no . .
C13 C14 H14A 109.805 no 8_656 .
C13 C14 H14B 109.792 no 8_656 .
H14A C14 H14B 108.271 no . .
Pd2 N3 H3N 105.816 no . .
C15 N3 H3N 105.817 no . .
C28 N3 H3N 105.822 no . .
Pd2 N4 H4N 108.680 no . .
C20 N4 H4N 108.664 no . .
C21 N4 H4N 108.666 no . .
C15 C16 H16 118.780 no . .
C17 C16 H16 118.774 no . .
C16 C17 H17 121.344 no . .
C18 C17 H17 121.330 no . .
C17 C18 H18 120.091 no . .
C19 C18 H18 120.091 no . .
C18 C19 H19 121.306 no . .
C20 C19 H19 121.324 no . .
N4 C21 H21A 108.700 no . .
N4 C21 H21B 108.693 no . .
C22 C21 H21A 108.702 no . .
C22 C21 H21B 108.713 no . .
H21A C21 H21B 107.591 no . .
C22 C23 H23 119.474 no . .
C25 C23 H23 119.443 no . .
C22 C24 H24 119.370 no . .
C26 C24 H24 119.367 no . .
C23 C25 H25 119.976 no . .
C27 C25 H25 119.980 no . .
C24 C26 H26 120.496 no . .
C27 C26 H26 120.517 no . .
N3 C28 H28A 109.215 no . .
N3 C28 H28B 109.235 no . .
C27 C28 H28A 109.236 no 3_555 .
C27 C28 H28B 109.246 no 3_555 .
H28A C28 H28B 107.898 no . .
Cl1T C1S H1SA 110.413 no . .
Cl1T C1S H1SB 110.423 no . .
Cl1S C1S H1SA 110.400 no . .
Cl1S C1S H1SB 110.412 no . .
H1SA C1S H1SB 108.625 no . .
Cl2S C2S H2SA 108.728 no . .
Cl2S C2S H2SB 108.732 no . .
Cl2T C2S H2SA 108.730 no . .
Cl2T C2S H2SB 108.744 no . .
H2SA C2S H2SB 107.647 no . .
H3SA C3S H3SB 109.384 no . .
H3SA C3S Cl3S 111.557 no . .
H3SA C3S Cl3T 111.575 no . .
H3SB C3S Cl3S 111.548 no . .
H3SB C3S Cl3T 111.564 no . .

loop_
_geom_bond_atom_site_label_1
_geom_bond_atom_site_label_2
_geom_bond_distance
_geom_bond_publ_flag
_geom_bond_site_symmetry_2
Cl1T C1S 1.78(4) yes .
Pd1 Cl1 2.306(4) yes .
Pd1 Cl2 2.320(3) yes .
Pd1 N1 2.035(10) yes .
Pd1 N2 1.995(8) yes .
N1 C1 1.493(15) yes .
N1 C14 1.540(17) yes .
N2 C6 1.474(13) yes .
N2 C7 1.541(14) yes .
C1 C2 1.417(18) yes .
C1 C6 1.359(17) yes .
C2 C3 1.37(3) yes .
C3 C4 1.30(3) yes .
C4 C5 1.41(3) yes .
C5 C6 1.379(16) yes .
C7 C8 1.538(16) yes .
C8 C9 1.398(15) yes .
C8 C10 1.425(16) yes .
C9 C11 1.418(16) yes .
C10 C12 1.399(15) yes .
C11 C13 1.354(16) yes .
C12 C13 1.404(16) yes .
C13 C14 1.526(18) yes 5_466
Pd2 Cl3 2.307(4) yes .
Pd2 Cl4 2.273(8) yes .
Pd2 N3 2.036(14) yes .
Pd2 N4 1.971(12) yes .
N3 C15 1.458(19) yes .
N3 C28 1.51(2) yes .
N4 C20 1.497(18) yes .
N4 C21 1.551(17) yes .
C15 C16 1.36(3) yes .
C15 C20 1.34(3) yes .
C16 C17 1.45(3) yes .
C17 C18 1.39(4) yes .
C18 C19 1.46(3) yes .
C19 C20 1.43(2) yes .
C21 C22 1.540(17) yes .
C22 C23 1.37(2) yes .
C22 C24 1.383(18) yes .
C23 C25 1.36(2) yes .
C24 C26 1.366(18) yes .
C25 C27 1.411(17) yes .
C26 C27 1.431(17) yes .
C27 C28 1.493(18) yes 2_555
Cl1S C1S 1.78(4) yes .
Cl2S C2S 1.77(3) yes .
Cl2T C2S 1.77(3) yes .
Cl3S C3S 1.79(3) yes .
Cl3T C3S 1.75(4) yes .
H3SA C3S 0.990 no .
H3SB C3S 0.990 no .
N1 H1N 0.930 no .
N2 H2N 0.930 no .
C2 H2 0.950 no .
C3 H3 0.950 no .
C4 H4 0.950 no .
C5 H5 0.950 no .
C7 H7A 0.990 no .
C7 H7B 0.990 no .
C9 H9 0.950 no .
C10 H10 0.950 no .
C11 H11 0.950 no .
C12 H12 0.950 no .
C14 H14A 0.990 no .
C14 H14B 0.990 no .
N3 H3N 0.930 no .
N4 H4N 0.930 no .
C16 H16 0.950 no .
C17 H17 0.950 no .
C18 H18 0.950 no .
C19 H19 0.950 no .
C21 H21A 0.990 no .
C21 H21B 0.990 no .
C23 H23 0.950 no .
C24 H24 0.950 no .
C25 H25 0.950 no .
C26 H26 0.950 no .
C28 H28A 0.990 no .
C28 H28B 0.990 no .
C1S H1SA 0.990 no .
C1S H1SB 0.990 no .
C2S H2SA 0.990 no .
C2S H2SB 0.990 no .

loop_
_geom_contact_atom_site_label_1
_geom_contact_atom_site_label_2
_geom_contact_distance
_geom_contact_publ_flag
_geom_contact_site_symmetry_2
Pd1 C11 3.284(11) no 8_656
Pd1 C13 3.271(12) no 8_656
Cl1 C14 3.444(13) no .
Cl2 C7 3.368(12) no .
N1 C11 3.279(15) no 8_656
N1 C12 3.309(15) no 8_656
N2 C9 3.329(13) no .
N2 C10 3.422(13) no .
C1 C4 2.72(2) no .
C1 C7 3.420(15) no .
C1 C12 3.376(15) no 8_656
C1 C13 3.178(17) no 8_656
C2 C5 2.77(2) no .
C2 C14 3.21(3) no .
C3 C6 2.75(2) no .
C5 C7 3.263(16) no .
C5 C8 3.066(17) no .
C5 C10 3.048(16) no .
C6 C8 3.002(16) no .
C6 C10 3.288(15) no .
C8 C13 2.771(16) no .
C9 C12 2.846(16) no .
C10 C11 2.781(15) no .
Pd2 C25 3.348(15) no 3_555
Pd2 C27 3.306(14) no 3_555
Cl3 C28 3.492(15) no .
Cl4 C21 3.499(14) no .
N3 C25 3.325(17) no 3_555
N3 C26 3.354(17) no 3_555
N4 C23 3.36(2) no .
N4 C24 3.455(17) no .
C15 C18 2.82(3) no .
C15 C21 3.37(2) no .
C15 C26 3.42(2) no 3_555
C15 C27 3.15(2) no 3_555
C16 C19 2.79(4) no .
C16 C28 3.03(3) no .
C17 C20 2.81(3) no .
C19 C21 3.26(2) no .
C19 C22 3.06(2) no .
C19 C24 3.09(2) no .
C20 C22 2.987(17) no .
C20 C24 3.277(17) no .
C20 C28 3.52(2) no .
C22 C27 2.780(17) no .
C23 C26 2.78(2) no .
C24 C25 2.767(18) no .
Cl1T Cl3S 3.57(3) no 23_665
Pd1 Pd1 3.2078(10) no 24_556
Cl1 N1 3.408(11) no 24_556
Cl1 C1 3.299(11) no 24_556
Cl1 C6 3.570(11) no 24_556
Cl1 N3 3.165(12) no .
Cl1 C16 3.48(2) no .
Cl1 C28 3.485(15) no .
Cl2 N2 3.172(9) no 24_556
Cl2 C2S 3.42(3) no .
N1 Cl1 3.408(11) no 24_556
N1 Cl3 3.556(10) no 24_556
N2 Cl2 3.172(9) no 24_556
C1 Cl1 3.299(11) no 24_556
C6 Cl1 3.570(11) no 24_556
C14 Cl3 3.365(13) no 24_556
C14 Cl3S 3.536(17) no .
Cl3 N1 3.556(10) no 24_556
Cl3 C14 3.365(13) no 24_556
Cl3 C3S 3.60(3) no 24_556
Cl4 C3S 3.45(3) no 24_556
N3 Cl1 3.165(12) no .
N4 O1W 2.88(3) no .
C16 Cl1 3.48(2) no .
C17 C1S 3.50(4) no .
C19 O1W 3.39(4) no .
C20 O1W 3.46(4) no .
C21 O2W 3.600(16) no .
C28 Cl1 3.485(15) no .
Cl2T Cl2T 3.52(2) no 22_665
C1S C17 3.50(4) no .
C2S Cl2 3.42(3) no .
Cl3S Cl1T 3.57(3) no 18_566
Cl3S C14 3.536(17) no .
C3S Cl3 3.60(3) no 24_556
C3S Cl4 3.45(3) no 24_556
O1W N4 2.88(3) no .
O1W C19 3.39(4) no .
O1W C20 3.46(4) no .
O2W C21 3.600(16) no .
O2W C21 3.600(16) no 2_555
O2W C21 3.600(16) no 3_555
O4W O4W 2.50(4) no 5_466
O4W O4W 2.50(4) no 8_656
Pd1 H7A 2.9770 no .
Pd1 H7B 3.0153 no .
Pd1 H11 3.0422 no 8_656
Pd1 H14B 3.2095 no .
Cl1 H1N 3.0144 no .
Cl1 H11 2.9477 no 8_656
Cl1 H14B 2.9272 no .
Cl2 H2N 2.9667 no .
Cl2 H7B 2.7809 no .
N1 H2 2.7558 no .
N1 H2N 3.4299 no .
N1 H7A 3.4129 no .
N1 H11 3.2848 no 8_656
N1 H12 3.3477 no 8_656
N2 H1N 3.3495 no .
N2 H5 2.6964 no .
N2 H9 3.3692 no .
N2 H10 3.4935 no .
C1 H2N 3.0834 no .
C1 H3 3.2445 no .
C1 H5 3.2259 no .
C1 H7A 3.3197 no .
C1 H12 3.0850 no 8_656
C1 H14A 2.7114 no .
C1 H14B 3.3893 no .
C2 H1N 2.7090 no .
C2 H4 3.1865 no .
C2 H12 3.2571 no 8_656
C2 H14A 2.8739 no .
C3 H5 3.2231 no .
C4 H2 3.1895 no .
C5 H2N 2.6360 no .
C5 H3 3.2285 no .
C5 H10 3.1077 no .
C6 H1N 2.9708 no .
C6 H2 3.2728 no .
C6 H4 3.2525 no .
C6 H7A 2.7772 no .
C6 H7B 3.3580 no .
C6 H10 3.1621 no .
C7 H5 3.2527 no .
C7 H9 2.6673 no .
C7 H10 2.7456 no .
C8 H2N 2.7404 no .
C8 H5 2.7351 no .
C8 H7A 3.0827 no 5_466
C8 H11 3.2696 no .
C8 H12 3.3173 no .
C9 H2N 3.1250 no .
C9 H5 3.1432 no .
C9 H7A 3.2821 no .
C9 H7A 3.1435 no 5_466
C9 H7B 2.6113 no .
C9 H10 3.3027 no .
C10 H5 2.8677 no .
C10 H7A 2.6851 no .
C10 H7A 2.8672 no 5_466
C10 H7B 3.3314 no .
C10 H9 3.3150 no .
C10 H10 3.2170 no 5_466
C11 H5 3.5589 no .
C11 H7A 2.9935 no 5_466
C11 H12 3.2731 no .
C11 H14A 3.2139 no 5_466
C11 H14B 2.5410 no 5_466
C12 H5 3.3399 no .
C12 H7A 2.7439 no 5_466
C12 H10 3.2071 no 5_466
C12 H11 3.2685 no .
C12 H14A 2.6616 no 5_466
C12 H14B 3.3105 no 5_466
C13 H1N 3.2676 no 5_466
C13 H7A 2.8176 no 5_466
C13 H9 3.2716 no .
C13 H10 3.2601 no .
C14 H2 3.0474 no .
C14 H11 2.5676 no 8_656
C14 H12 2.7200 no 8_656
H1N H2 2.7540 no .
H1N H14A 2.3683 no .
H1N H14B 2.2553 no .
H2 H3 2.3214 no .
H2 H12 3.3291 no 8_656
H2 H14A 2.4684 no .
H2N H5 2.5708 no .
H2N H7A 2.8210 no .
H2N H7B 2.3238 no .
H2N H9 2.9970 no .
H3 H4 2.2292 no .
H4 H5 2.3638 no .
H5 H10 3.2133 no .
H7A H9 3.5388 no .
H7A H10 2.5238 no .
H7A H10 3.3823 no 8_656
H7A H11 3.5563 no 8_656
H7A H12 3.2059 no 8_656
H7B H9 2.4409 no .
H7B H10 3.5948 no .
H9 H11 2.3760 no .
H10 H10 3.0351 no 5_466
H10 H10 3.0351 no 8_656
H10 H12 2.3635 no .
H10 H12 3.0294 no 8_656
H11 H14A 3.4348 no 5_466
H11 H14B 2.3214 no 5_466
H12 H14A 2.5358 no 5_466
Pd2 H21A 2.9992 no .
Pd2 H21B 3.0575 no .
Pd2 H25 3.1189 no 3_555
Pd2 H28B 3.2816 no .
Cl3 H3N 3.0062 no .
Cl3 H25 2.9988 no 3_555
Cl3 H28B 3.0279 no .
Cl4 H4N 2.8870 no .
Cl4 H21B 2.9793 no .
N3 H4N 3.4188 no .
N3 H16 2.6053 no .
N3 H21A 3.3815 no .
N3 H25 3.3618 no 3_555
N3 H26 3.4288 no 3_555
N4 H3N 3.3394 no .
N4 H19 2.7385 no .
N4 H23 3.3739 no .
N4 H24 3.5436 no .
C15 H4N 3.0615 no .
C15 H17 3.3135 no .
C15 H19 3.2683 no .
C15 H21A 3.2587 no .
C15 H26 3.1825 no 3_555
C15 H28A 2.5827 no .
C15 H28B 3.2958 no .
C16 H3N 2.6143 no .
C16 H18 3.2975 no .
C16 H26 3.2880 no 3_555
C16 H28A 2.6561 no .
C17 H19 3.3305 no .
C18 H16 3.2815 no .
C19 H4N 2.6501 no .
C19 H17 3.3401 no .
C19 H24 3.2451 no .
C20 H3N 2.9635 no .
C20 H16 3.1817 no .
C20 H18 3.3303 no .
C20 H21A 2.7288 no .
C20 H21B 3.3370 no .
C20 H24 3.1966 no .
C21 H19 3.2753 no .
C21 H23 2.6478 no .
C21 H24 2.6903 no .
C22 H4N 2.7939 no .
C22 H19 2.7924 no .
C22 H21A 3.1022 no 2_555
C22 H25 3.2395 no .
C22 H26 3.2527 no .
C23 H4N 3.1768 no .
C23 H19 3.1212 no .
C23 H21A 3.2737 no .
C23 H21A 3.1472 no 2_555
C23 H21B 2.6260 no .
C23 H24 3.2374 no .
C24 H19 3.0065 no .
C24 H21A 2.6321 no .
C24 H21A 2.8359 no 2_555
C24 H21B 3.2731 no .
C24 H23 3.2409 no .
C24 H24 3.0896 no 2_555
C25 H19 3.5382 no .
C25 H21A 3.0129 no 2_555
C25 H26 3.3059 no .
C25 H28A 3.2934 no 2_555
C25 H28B 2.6457 no 2_555
C26 H19 3.3889 no .
C26 H21A 2.7424 no 2_555
C26 H24 3.1374 no 2_555
C26 H25 3.3051 no .
C26 H28A 2.6122 no 2_555
C26 H28B 3.2852 no 2_555
C27 H3N 3.2461 no 2_555
C27 H21A 2.8250 no 2_555
C27 H23 3.2614 no .
C27 H24 3.2700 no .
C28 H16 2.8217 no .
C28 H25 2.7043 no 3_555
C28 H26 2.7007 no 3_555
H3N H16 2.5945 no .
H3N H28A 2.3531 no .
H3N H28B 2.2106 no .
H4N H19 2.5709 no .
H4N H21A 2.8271 no .
H4N H21B 2.3388 no .
H4N H23 3.0202 no .
H16 H17 2.4024 no .
H16 H26 3.3356 no 3_555
H16 H28A 2.2085 no .
H16 H28B 3.4977 no .
H17 H18 2.3628 no .
H18 H19 2.4327 no .
H19 H23 3.5625 no .
H19 H24 3.4263 no .
H21A H23 3.5177 no .
H21A H24 2.4371 no .
H21A H24 3.2971 no 3_555
H21A H25 3.5750 no 3_555
H21A H26 3.2222 no 3_555
H21B H23 2.4399 no .
H21B H24 3.5106 no .
H23 H25 2.3055 no .
H24 H24 2.8452 no 2_555
H24 H24 2.8452 no 3_555
H24 H26 2.3156 no .
H24 H26 3.0062 no 3_555
H25 H28A 3.5803 no 2_555
H25 H28B 2.5106 no 2_555
H26 H28A 2.4558 no 2_555
H26 H28B 3.5555 no 2_555
Cl1T H4 3.3876 no 24_556
Cl1T H5 3.3750 no 24_556
Cl1T H17 3.4045 no 22_665
Cl1T H18 2.8786 no 22_665
H3SA H14A 2.8301 no .
H3SA H14B 3.5400 no .
H3SA Cl3 2.6888 no 24_556
H3SA Cl4 2.7244 no 24_556
H3SB Cl4 3.5470 no 24_556
H3SB H18 3.3319 no 3_555
H3SB H19 3.4353 no 3_555
Pd1 H2N 3.4724 no 24_556
Cl1 H1N 2.8434 no 24_556
Cl1 H3N 2.3379 no .
Cl1 H16 2.9333 no .
Cl1 H28A 3.2810 no .
Cl1 H28B 3.3603 no .
Cl1 H1SB 2.8486 no .
Cl1 H2SA 2.8891 no .
Cl2 H2N 2.3799 no 24_556
Cl2 H1SB 2.8866 no .
Cl2 H2SA 3.1533 no .
Cl2 H2SB 2.8196 no .
C1 H3N 3.5475 no 24_556
C2 H3N 3.0935 no 24_556
C4 H1SA 3.4751 no 24_556
C4 H1SB 3.2749 no 24_556
C4 H2SA 3.2463 no 24_556
C5 H1SB 3.1087 no 24_556
C5 H2SA 3.1997 no 24_556
H1N Cl1 2.8434 no 24_556
H1N H1N 3.3057 no 24_556
H1N Cl3 2.9045 no 24_556
H1N H3N 3.0431 no 24_556
H2 Pd2 2.8371 no 24_556
H2 Cl3 3.2187 no 24_556
H2 N3 3.3759 no 24_556
H2 H3N 2.9279 no 24_556
H2N Pd1 3.4724 no 24_556
H2N Cl2 2.3799 no 24_556
H3 C20 3.5045 no 24_556
H3 H4N 3.4449 no 24_556
H3 O1W 3.2023 no 24_556
H4 Cl1T 3.3876 no 24_556
H4 Cl2T 3.2877 no 24_556
H4 C1S 3.5540 no 24_556
H4 Cl3T 3.0600 no 5_466
H4 H1SA 3.3126 no 24_556
H4 H1SB 3.4289 no 24_556
H4 H2SA 3.3648 no 24_556
H5 Cl1T 3.3750 no 24_556
H5 H1SB 3.1926 no 24_556
H5 H2SA 3.3213 no 24_556
H5 H2SB 3.5392 no 24_556
H7B O3W 3.2234 no .
H9 Cl1S 3.4989 no 5_466
H9 Cl2S 3.3052 no 5_466
H10 O4W 2.9897 no .
H11 H16 3.4089 no 5_466
H11 Cl2S 3.3198 no 5_466
H12 Cl3T 3.3946 no 5_466
H12 O4W 3.3039 no .
H12 O4W 3.3345 no 5_466
H14A H3SA 2.8301 no .
H14A Cl3 2.9322 no 24_556
H14A Cl3S 3.2308 no .
H14A Cl3T 2.9569 no .
H14A C3S 3.1251 no .
H14B H3SA 3.5400 no .
H14B Cl3 3.1936 no 24_556
H14B C28 3.3035 no .
H14B H28A 2.8698 no .
H14B H28B 2.8160 no .
H14B Cl3S 3.0766 no .
Pd2 H2 2.8371 no 24_556
Cl3 H3SA 2.6888 no 24_556
Cl3 H1N 2.9045 no 24_556
Cl3 H2 3.2187 no 24_556
Cl3 H14A 2.9322 no 24_556
Cl3 H14B 3.1936 no 24_556
Cl3 H28B 2.8417 no 24_556
Cl4 H3SA 2.7244 no 24_556
Cl4 H3SB 3.5470 no 24_556
N3 H2 3.3759 no 24_556
C16 H1SA 2.9240 no .
C16 H2SA 3.4873 no .
C17 H1SA 2.6051 no .
C18 H1SA 3.3896 no .
C20 H3 3.5045 no 24_556
C28 H14B 3.3035 no .
H3N Cl1 2.3379 no .
H3N C1 3.5475 no 24_556
H3N C2 3.0935 no 24_556
H3N H1N 3.0431 no 24_556
H3N H2 2.9279 no 24_556
H4N H3 3.4449 no 24_556
H4N O1W 1.9720 no .
H16 Cl1 2.9333 no .
H16 H11 3.4089 no 8_656
H16 Cl2S 3.2765 no .
H16 C1S 3.4893 no .
H16 H1SA 2.9737 no .
H16 H1SB 3.4437 no .
H16 H2SA 3.2567 no .
H17 Cl1T 3.4045 no 22_665
H17 Cl1S 3.3427 no .
H17 Cl2S 3.0294 no .
H17 Cl2T 3.4978 no .
H17 Cl2T 3.2648 no 22_665
H17 C1S 3.2386 no .
H17 C2S 3.5418 no .
H17 H1SA 2.4677 no .
H17 H2SA 3.5714 no .
H18 Cl1T 2.8786 no 22_665
H18 H3SB 3.3319 no 2_555
H18 Cl2T 3.0541 no 22_665
H18 Cl3S 2.9242 no 2_555
H19 H3SB 3.4353 no 2_555
H19 Cl3S 3.5865 no 2_555
H19 O1W 2.8831 no .
H21A O2W 3.5095 no .
H21B O2W 3.0243 no .
H23 O1W 3.3050 no .
H25 H25 3.4982 no 16_565
H28A Cl1 3.2810 no .
H28A H14B 2.8698 no .
H28A Cl3S 3.3269 no .
H28B Cl1 3.3603 no .
H28B H14B 2.8160 no .
H28B Cl3 2.8417 no 24_556
Cl1S H9 3.4989 no 8_656
Cl1S H17 3.3427 no .
Cl2S H9 3.3052 no 8_656
Cl2S H11 3.3198 no 8_656
Cl2S H16 3.2765 no .
Cl2S H17 3.0294 no .
Cl2T H4 3.2877 no 24_556
Cl2T H17 3.4978 no .
Cl2T H17 3.2648 no 22_665
Cl2T H18 3.0541 no 22_665
C1S H4 3.5540 no 24_556
C1S H16 3.4893 no .
C1S H17 3.2386 no .
C2S H17 3.5418 no .
Cl3S H14A 3.2308 no .
Cl3S H14B 3.0766 no .
Cl3S H18 2.9242 no 3_555
Cl3S H19 3.5865 no 3_555
Cl3S H28A 3.3269 no .
Cl3T H4 3.0600 no 8_656
Cl3T H12 3.3946 no 8_656
Cl3T H14A 2.9569 no .
C3S H14A 3.1251 no .
O1W H3 3.2023 no 24_556
O1W H4N 1.9720 no .
O1W H19 2.8831 no .
O1W H23 3.3050 no .
O2W H21A 3.5095 no .
O2W H21A 3.5095 no 2_555
O2W H21A 3.5095 no 3_555
O2W H21B 3.0243 no .
O2W H21B 3.0243 no 2_555
O2W H21B 3.0243 no 3_555
O3W H7B 3.2234 no .
O3W H7B 3.2234 no 5_466
O3W H7B 3.2234 no 8_656
O4W H10 2.9897 no .
O4W H12 3.3039 no .
O4W H12 3.3345 no 8_656
H1SA C4 3.4751 no 24_556
H1SA H4 3.3126 no 24_556
H1SA C16 2.9240 no .
H1SA C17 2.6051 no .
H1SA C18 3.3896 no .
H1SA H16 2.9737 no .
H1SA H17 2.4677 no .
H1SB Cl1 2.8486 no .
H1SB Cl2 2.8866 no .
H1SB C4 3.2749 no 24_556
H1SB C5 3.1087 no 24_556
H1SB H4 3.4289 no 24_556
H1SB H5 3.1926 no 24_556
H1SB H16 3.4437 no .
H2SA Cl1 2.8891 no .
H2SA Cl2 3.1533 no .
H2SA C4 3.2463 no 24_556
H2SA C5 3.1997 no 24_556
H2SA H4 3.3648 no 24_556
H2SA H5 3.3213 no 24_556
H2SA C16 3.4873 no .
H2SA H16 3.2567 no .
H2SA H17 3.5714 no .
H2SB Cl2 2.8196 no .
H2SB H5 3.5392 no 24_556

loop_
_geom_hbond_atom_site_label_D
_geom_hbond_atom_site_label_H
_geom_hbond_atom_site_label_A
_geom_hbond_site_symmetry_A
_geom_hbond_distance_DA
_geom_hbond_distance_DH
_geom_hbond_distance_HA
_geom_hbond_angle_DHA
_geom_hbond_publ_flag
N2 H2N Cl2 24_556 3.172(9) 0.930 2.380 142.9 no
N3 H3N Cl1 . 3.165(12) 0.930 2.338 147.9 no
N4 H4N O1W . 2.88(3) 0.930 1.972 166.2 no

loop_
_geom_torsion_atom_site_label_1
_geom_torsion_atom_site_label_2
_geom_torsion_atom_site_label_3
_geom_torsion_atom_site_label_4
_geom_torsion
_geom_torsion_publ_flag
_geom_torsion_site_symmetry_3
_geom_torsion_site_symmetry_4
Cl1 Pd1 N1 C1 -165.0(5) no . .
Cl1 Pd1 N1 C14 63.5(5) no . .
Cl2 Pd1 N2 C6 166.8(4) no . .
Cl2 Pd1 N2 C7 -68.2(4) no . .
N1 Pd1 N2 C6 -16.6(5) no . .
N1 Pd1 N2 C7 108.3(5) no . .
N2 Pd1 N1 C1 12.8(6) no . .
N2 Pd1 N1 C14 -118.8(6) no . .
Pd1 N1 C1 C2 169.7(7) no . .
Pd1 N1 C1 C6 -6.1(10) no . .
Pd1 N1 C14 C13 54.0(10) no . 8_656
C1 N1 C14 C13 -74.0(12) no . 8_656
C14 N1 C1 C2 -59.6(13) no . .
C14 N1 C1 C6 124.6(9) no . .
Pd1 N2 C6 C1 18.5(10) no . .
Pd1 N2 C6 C5 -161.3(7) no . .
Pd1 N2 C7 C8 -177.8(5) no . .
C6 N2 C7 C8 -55.6(10) no . .
C7 N2 C6 C1 -103.7(9) no . .
C7 N2 C6 C5 76.5(11) no . .
N1 C1 C2 C3 -170.3(10) no . .
N1 C1 C6 N2 -8.2(13) no . .
N1 C1 C6 C5 171.6(8) no . .
C2 C1 C6 N2 176.0(10) no . .
C2 C1 C6 C5 -4.2(16) no . .
C6 C1 C2 C3 5.2(17) no . .
C1 C2 C3 C4 -3(2) no . .
C2 C3 C4 C5 -1(3) no . .
C3 C4 C5 C6 2(3) no . .
C4 C5 C6 N2 -179.4(11) no . .
C4 C5 C6 C1 0.7(17) no . .
N2 C7 C8 C9 -87.8(10) no . .
N2 C7 C8 C10 90.5(11) no . .
C7 C8 C9 C11 176.7(9) no . .
C7 C8 C10 C12 -176.4(9) no . .
C9 C8 C10 C12 1.9(15) no . .
C10 C8 C9 C11 -1.7(16) no . .
C8 C9 C11 C13 -0.5(16) no . .
C8 C10 C12 C13 0.0(15) no . .
C9 C11 C13 C12 2.5(17) no . .
C9 C11 C13 C14 -177.8(9) no . 5_466
C10 C12 C13 C11 -2.2(17) no . .
C10 C12 C13 C14 178.1(9) no . 5_466
C11 C13 C14 N1 -92.7(12) no 5_466 5_466
C12 C13 C14 N1 87.0(13) no 5_466 5_466
Cl3 Pd2 N3 C15 -165.5(6) no . .
Cl3 Pd2 N3 C28 65.2(7) no . .
Cl4 Pd2 N4 C20 162.5(7) no . .
Cl4 Pd2 N4 C21 -75.8(7) no . .
N3 Pd2 N4 C20 -15.9(7) no . .
N3 Pd2 N4 C21 105.7(8) no . .
N4 Pd2 N3 C15 13.4(7) no . .
N4 Pd2 N3 C28 -115.9(8) no . .
Pd2 N3 C15 C16 169.8(10) no . .
Pd2 N3 C15 C20 -8.0(15) no . .
Pd2 N3 C28 C27 49.2(12) no . 3_555
C15 N3 C28 C27 -77.7(13) no . 3_555
C28 N3 C15 C16 -58.7(16) no . .
C28 N3 C15 C20 123.6(13) no . .
Pd2 N4 C20 C15 16.3(13) no . .
Pd2 N4 C20 C19 -157.5(8) no . .
Pd2 N4 C21 C22 -176.5(8) no . .
C20 N4 C21 C22 -55.1(15) no . .
C21 N4 C20 C15 -106.5(12) no . .
C21 N4 C20 C19 79.7(14) no . .
N3 C15 C16 C17 -172.4(14) no . .
N3 C15 C20 N4 -5.3(18) no . .
N3 C15 C20 C19 168.5(11) no . .
C16 C15 C20 N4 176.9(15) no . .
C16 C15 C20 C19 -9(3) no . .
C20 C15 C16 C17 5(3) no . .
C15 C16 C17 C18 1(3) no . .
C16 C17 C18 C19 -3(3) no . .
C17 C18 C19 C20 -0(3) no . .
C18 C19 C20 N4 -179.7(12) no . .
C18 C19 C20 C15 7(2) no . .
N4 C21 C22 C23 -85.8(14) no . .
N4 C21 C22 C24 93.2(14) no . .
C21 C22 C23 C25 175.3(11) no . .
C21 C22 C24 C26 -172.2(10) no . .
C23 C22 C24 C26 6.8(18) no . .
C24 C22 C23 C25 -4(2) no . .
C22 C23 C25 C27 -1(3) no . .
C22 C24 C26 C27 -5.2(18) no . .
C23 C25 C27 C26 2(2) no . .
C23 C25 C27 C28 -179.8(13) no . 2_555
C24 C26 C27 C25 0.7(18) no . .
C24 C26 C27 C28 -177.3(11) no . 2_555
C25 C27 C28 N3 -87.0(15) no 2_555 2_555
C26 C27 C28 N3 91.0(14) no 2_555 2_555
